data_4102137
loop_
_publ_author_name
'Guohai Xu'
'Xiaoguang Zhang'
'Peng Guo'
'Chengling Pan'
'Hongjie Zhang'
'Cheng Wang'

_publ_section_title
;
 MnII-based MIL-53 Analogues: Synthesis Using Neutral Bridging \m2-Ligands
 and Application in Liquid-Phase Adsorption and Separation of C6-C8
 Aromatics
;
_journal_name_full 'Journal of the American Chemical Society'
_journal_page_first 3656
_journal_page_last 3657
_journal_paper_doi 10.1021/ja910818a
_journal_volume 132
_journal_year 2010
_chemical_formula_moiety 'C14 H11 Mn1 N1 O5'
_chemical_formula_sum 'C7 H5.5 Mn0.5 N0.5 O2.5'
_chemical_formula_weight 164.09
_chemical_name_systematic
;
 ?
;
_space_group_IT_number 62
_symmetry_cell_setting orthorhombic
_symmetry_space_group_name_Hall '-P 2ac 2n'
_symmetry_space_group_name_H-M 'P n m a'
_atom_sites_solution_hydrogens geom
_atom_sites_solution_primary direct
_atom_sites_solution_secondary difmap
_audit_creation_method SHELXL-97
_cell_angle_alpha 90.00
_cell_angle_beta 90.00
_cell_angle_gamma 90.00
_cell_formula_units_Z 8
_cell_length_a 7.3206(4)
_cell_length_b 18.7916(12)
_cell_length_c 11.0189(7)
_cell_measurement_temperature 173(2)
_cell_measurement_theta_max 26.1
_cell_measurement_theta_min 2.1
_cell_volume 1515.82(16)
_computing_cell_refinement 'Bruker SMART'
_computing_data_collection 'Bruker SMART'
_computing_data_reduction 'Bruker SAINT software (Bruker, 1999)'
_computing_molecular_graphics 'SHELXTL-PLUS (Sheldrick, 1990)'
_computing_publication_material SHELXL-97
_computing_structure_refinement 'SHELXL-97 (Sheldrick, 1997)'
_computing_structure_solution 'SHELXS-97(Sheldrick, 1997)'
_diffrn_ambient_temperature 173(2)
_diffrn_measured_fraction_theta_full 0.999
_diffrn_measured_fraction_theta_max 0.999
_diffrn_measurement_device_type 'Bruker SMART APEX CCD'
_diffrn_measurement_method '\w scan'
_diffrn_radiation_monochromator graphite
_diffrn_radiation_source 'fine-focus sealed tube'
_diffrn_radiation_type MoK\a
_diffrn_radiation_wavelength 0.71073
_diffrn_reflns_av_R_equivalents 0.0210
_diffrn_reflns_av_sigmaI/netI 0.0162
_diffrn_reflns_limit_h_max 8
_diffrn_reflns_limit_h_min -9
_diffrn_reflns_limit_k_max 23
_diffrn_reflns_limit_k_min -23
_diffrn_reflns_limit_l_max 13
_diffrn_reflns_limit_l_min -11
_diffrn_reflns_number 7904
_diffrn_reflns_theta_full 26.08
_diffrn_reflns_theta_max 26.08
_diffrn_reflns_theta_min 2.14
_diffrn_standards_decay_% none
_diffrn_standards_interval_count none
_diffrn_standards_interval_time none
_diffrn_standards_number none
_exptl_absorpt_coefficient_mu 0.889
_exptl_absorpt_correction_T_max 0.313
_exptl_absorpt_correction_T_min 0.195
_exptl_absorpt_correction_type empirical
_exptl_absorpt_process_details SADABS
_exptl_crystal_colour yellow
_exptl_crystal_density_diffrn 1.438
_exptl_crystal_density_meas ?
_exptl_crystal_density_method 'not measured'
_exptl_crystal_description rod
_exptl_crystal_F_000 668
_exptl_crystal_size_max 0.15
_exptl_crystal_size_mid 0.10
_exptl_crystal_size_min 0.10
_refine_diff_density_max 0.351
_refine_diff_density_min -0.191
_refine_diff_density_rms 0.050
_refine_ls_extinction_method none
_refine_ls_goodness_of_fit_ref 1.098
_refine_ls_hydrogen_treatment constr
_refine_ls_matrix_type full
_refine_ls_number_parameters 103
_refine_ls_number_reflns 1551
_refine_ls_number_restraints 0
_refine_ls_restrained_S_all 1.098
_refine_ls_R_factor_all 0.0264
_refine_ls_R_factor_gt 0.0248
_refine_ls_shift/su_max 0.001
_refine_ls_shift/su_mean 0.000
_refine_ls_structure_factor_coef Fsqd
_refine_ls_weighting_details 'calc w=1/[\s^2^(Fo^2^)+(0.0239P)^2^+1.1934P] where P=(Fo^2^+2Fc^2^)/3'
_refine_ls_weighting_scheme calc
_refine_ls_wR_factor_gt 0.0617
_refine_ls_wR_factor_ref 0.0627
_reflns_number_gt 1458
_reflns_number_total 1551
_reflns_threshold_expression >2sigma(I)
_cod_data_source_file ja910818a_si_002_02.cif
_cod_data_source_block 2
_cod_depositor_comments
;
The following automatic conversions were performed:

'_exptl_crystal_density_meas' value 'none' was changed to '?' - the
value is perceived as not measured.

Automatic conversion script
Id: cif_fix_values 3008 2015-01-20 13:52:24Z robertas 
;
_cod_original_formula_sum 'C7 H5.50 Mn0.50 N0.50 O2.50'
_cod_database_code 4102137

loop_
_symmetry_equiv_pos_as_xyz
'x, y, z'
'-x+1/2, -y, z+1/2'
'x+1/2, -y+1/2, -z+1/2'
'-x, y+1/2, -z'
'-x, -y, -z'
'x-1/2, y, -z-1/2'
'-x-1/2, y-1/2, z-1/2'
'x, -y-1/2, z'

loop_
_atom_site_label
_atom_site_type_symbol
_atom_site_fract_x
_atom_site_fract_y
_atom_site_fract_z
_atom_site_U_iso_or_equiv
_atom_site_adp_type
_atom_site_occupancy
_atom_site_symmetry_multiplicity
_atom_site_calc_flag
_atom_site_refinement_flags
_atom_site_disorder_assembly
_atom_site_disorder_group
C1 C 0.0248(2) 0.36006(8) 0.88763(14) 0.0206(3) Uani 1 1 d . . .
C2 C 0.0127(2) 0.43301(9) 0.94599(16) 0.0237(4) Uani 1 1 d . . .
C3 C 0.1582(3) 0.46059(10) 1.01082(19) 0.0358(5) Uani 1 1 d . . .
H3 H 0.2652 0.4343 1.0184 0.043 Uiso 1 1 calc R . .
C4 C 0.1454(3) 0.52735(10) 1.06473(19) 0.0353(5) Uani 1 1 d . . .
H4 H 0.2439 0.5454 1.1082 0.042 Uiso 1 1 calc R . .
C5 C 0.5498(3) 0.18789(10) 1.03616(16) 0.0317(4) Uani 1 1 d . . .
H5 H 0.5490 0.1453 0.9933 0.038 Uiso 1 1 calc R . .
C6 C 0.5561(3) 0.18743(13) 1.16107(17) 0.0409(5) Uani 1 1 d . . .
H6 H 0.5592 0.1442 1.2020 0.049 Uiso 1 1 calc R . .
C7 C 0.5579(4) 0.2500 1.2264(2) 0.0408(7) Uani 1 2 d S . .
C8 C 0.5622(5) 0.2500 1.3629(3) 0.0649(12) Uani 1 2 d S . .
H8A H 0.5629 0.2982 1.3919 0.097 Uiso 0.50 1 calc PR . .
H8B H 0.6702 0.2260 1.3904 0.097 Uiso 0.50 1 calc PR . .
H8C H 0.4561 0.2259 1.3934 0.097 Uiso 0.50 1 calc PR . .
N1 N 0.5450(3) 0.2500 0.97672(16) 0.0215(4) Uani 1 2 d S . .
O1 O -0.12346(16) 0.33254(6) 0.85641(11) 0.0272(3) Uani 1 1 d . . .
O2 O 0.18094(16) 0.33339(6) 0.87676(10) 0.0246(3) Uani 1 1 d . . .
O3 O 0.5345(2) 0.2500 0.85573(13) 0.0214(4) Uani 1 2 d S . .
Mn1 Mn 0.27625(4) 0.2500 0.75970(3) 0.01093(11) Uani 1 2 d S . .

loop_
_atom_site_aniso_label
_atom_site_aniso_U_11
_atom_site_aniso_U_22
_atom_site_aniso_U_33
_atom_site_aniso_U_23
_atom_site_aniso_U_13
_atom_site_aniso_U_12
C1 0.0245(9) 0.0181(8) 0.0192(8) -0.0066(6) 0.0015(6) -0.0010(6)
C2 0.0219(8) 0.0197(8) 0.0296(9) -0.0119(7) 0.0007(7) -0.0003(6)
C3 0.0228(9) 0.0276(9) 0.0572(12) -0.0199(9) -0.0089(9) 0.0071(7)
C4 0.0239(9) 0.0279(9) 0.0542(12) -0.0211(9) -0.0115(8) 0.0015(7)
C5 0.0333(10) 0.0360(10) 0.0257(9) 0.0052(8) 0.0000(7) -0.0062(8)
C6 0.0380(11) 0.0586(14) 0.0260(9) 0.0154(9) -0.0001(8) -0.0045(10)
C7 0.0253(14) 0.079(2) 0.0184(13) 0.000 -0.0006(10) 0.000
C8 0.046(2) 0.130(4) 0.0182(14) 0.000 -0.0002(13) 0.000
N1 0.0166(10) 0.0349(11) 0.0131(9) 0.000 0.0002(7) 0.000
O1 0.0260(7) 0.0221(6) 0.0333(7) -0.0153(5) -0.0011(5) -0.0028(5)
O2 0.0229(6) 0.0212(6) 0.0298(6) -0.0119(5) 0.0017(5) 0.0033(5)
O3 0.0153(8) 0.0398(10) 0.0089(7) 0.000 -0.0006(6) 0.000
Mn1 0.01210(17) 0.00910(16) 0.01159(16) 0.000 0.00095(11) 0.000

loop_
_atom_type_symbol
_atom_type_description
_atom_type_scat_dispersion_real
_atom_type_scat_dispersion_imag
_atom_type_scat_source
C C 0.0033 0.0016 'International Tables Vol C Tables 4.2.6.8 and 6.1.1.4'
H H 0.0000 0.0000 'International Tables Vol C Tables 4.2.6.8 and 6.1.1.4'
N N 0.0061 0.0033 'International Tables Vol C Tables 4.2.6.8 and 6.1.1.4'
O O 0.0106 0.0060 'International Tables Vol C Tables 4.2.6.8 and 6.1.1.4'
Mn Mn 0.3368 0.7283 'International Tables Vol C Tables 4.2.6.8 and 6.1.1.4'

loop_
_geom_angle_atom_site_label_1
_geom_angle_atom_site_label_2
_geom_angle_atom_site_label_3
_geom_angle
_geom_angle_site_symmetry_1
_geom_angle_site_symmetry_3
_geom_angle_publ_flag
O1 C1 O2 126.84(14) . . ?
O1 C1 C2 116.10(14) . . ?
O2 C1 C2 117.06(14) . . ?
C4 C2 C3 119.16(15) 5_567 . ?
C4 C2 C1 119.99(15) 5_567 . ?
C3 C2 C1 120.85(15) . . ?
C2 C3 C4 120.46(17) . . ?
C2 C3 H3 119.8 . . ?
C4 C3 H3 119.8 . . ?
C2 C4 C3 120.38(17) 5_567 . ?
C2 C4 H4 119.8 5_567 . ?
C3 C4 H4 119.8 . . ?
N1 C5 C6 119.69(19) . . ?
N1 C5 H5 120.2 . . ?
C6 C5 H5 120.2 . . ?
C5 C6 C7 121.1(2) . . ?
C5 C6 H6 119.4 . . ?
C7 C6 H6 119.4 . . ?
C6 C7 C6 117.0(2) . 8_565 ?
C6 C7 C8 121.48(12) . . ?
C6 C7 C8 121.48(12) 8_565 . ?
C7 C8 H8A 109.5 . . ?
C7 C8 H8B 109.5 . . ?
H8A C8 H8B 109.5 . . ?
C7 C8 H8C 109.5 . . ?
H8A C8 H8C 109.5 . . ?
H8B C8 H8C 109.5 . . ?
O3 N1 C5 119.33(10) . . ?
O3 N1 C5 119.33(10) . 8_565 ?
C5 N1 C5 121.3(2) . 8_565 ?
C1 O1 Mn1 139.63(11) . 6_557 ?
C1 O2 Mn1 130.21(10) . . ?
N1 O3 Mn1 122.52(12) . . ?
N1 O3 Mn1 122.42(12) . 6_657 ?
Mn1 O3 Mn1 115.06(6) . 6_657 ?
O1 Mn1 O1 92.87(7) 3_556 6_657 ?
O1 Mn1 O2 86.66(5) 3_556 8_565 ?
O1 Mn1 O2 178.91(5) 6_657 8_565 ?
O1 Mn1 O2 178.91(5) 3_556 . ?
O1 Mn1 O2 86.66(5) 6_657 . ?
O2 Mn1 O2 93.80(7) 8_565 . ?
O1 Mn1 O3 89.57(4) 3_556 . ?
O1 Mn1 O3 89.57(4) 6_657 . ?
O2 Mn1 O3 89.44(4) 8_565 . ?
O2 Mn1 O3 89.44(4) . . ?
O1 Mn1 O3 85.97(4) 3_556 6_557 ?
O1 Mn1 O3 85.97(4) 6_657 6_557 ?
O2 Mn1 O3 94.98(4) 8_565 6_557 ?
O2 Mn1 O3 94.98(4) . 6_557 ?
O3 Mn1 O3 173.53(5) . 6_557 ?

loop_
_geom_bond_atom_site_label_1
_geom_bond_atom_site_label_2
_geom_bond_distance
_geom_bond_site_symmetry_2
_geom_bond_publ_flag
C1 O1 1.251(2) . ?
C1 O2 1.254(2) . ?
C1 C2 1.517(2) . ?
C2 C4 1.382(2) 5_567 ?
C2 C3 1.383(2) . ?
C3 C4 1.391(2) . ?
C3 H3 0.9300 . ?
C4 C2 1.382(2) 5_567 ?
C4 H4 0.9300 . ?
C5 N1 1.339(2) . ?
C5 C6 1.377(3) . ?
C5 H5 0.9300 . ?
C6 C7 1.379(3) . ?
C6 H6 0.9300 . ?
C7 C6 1.379(3) 8_565 ?
C7 C8 1.504(4) . ?
C8 H8A 0.9600 . ?
C8 H8B 0.9600 . ?
C8 H8C 0.9600 . ?
N1 O3 1.335(2) . ?
N1 C5 1.339(2) 8_565 ?
O1 Mn1 2.1404(11) 6_557 ?
O2 Mn1 2.1462(11) . ?
O3 Mn1 2.1667(15) . ?
O3 Mn1 2.1792(15) 6_657 ?
Mn1 O1 2.1404(11) 3_556 ?
Mn1 O1 2.1404(11) 6_657 ?
Mn1 O2 2.1462(11) 8_565 ?
Mn1 O3 2.1792(15) 6_557 ?

loop_
_geom_torsion_atom_site_label_1
_geom_torsion_atom_site_label_2
_geom_torsion_atom_site_label_3
_geom_torsion_atom_site_label_4
_geom_torsion
_geom_torsion_site_symmetry_1
_geom_torsion_site_symmetry_2
_geom_torsion_site_symmetry_3
_geom_torsion_site_symmetry_4
_geom_torsion_publ_flag
O1 C1 C2 C4 -16.0(2) . . . 5_567 ?
O2 C1 C2 C4 164.65(18) . . . 5_567 ?
O1 C1 C2 C3 163.63(18) . . . . ?
O2 C1 C2 C3 -15.7(3) . . . . ?
C4 C2 C3 C4 0.1(3) 5_567 . . . ?
C1 C2 C3 C4 -179.57(18) . . . . ?
C2 C3 C4 C2 -0.1(3) . . . 5_567 ?
N1 C5 C6 C7 -0.2(3) . . . . ?
C5 C6 C7 C6 -1.0(4) . . . 8_565 ?
C5 C6 C7 C8 179.2(2) . . . . ?
C6 C5 N1 O3 -178.41(18) . . . . ?
C6 C5 N1 C5 1.4(4) . . . 8_565 ?
O2 C1 O1 Mn1 -18.8(3) . . . 6_557 ?
C2 C1 O1 Mn1 161.99(12) . . . 6_557 ?
O1 C1 O2 Mn1 20.5(3) . . . . ?
C2 C1 O2 Mn1 -160.23(11) . . . . ?
C5 N1 O3 Mn1 89.90(17) . . . . ?
C5 N1 O3 Mn1 -89.90(17) 8_565 . . . ?
C5 N1 O3 Mn1 -90.10(17) . . . 6_657 ?
C5 N1 O3 Mn1 90.10(17) 8_565 . . 6_657 ?
C1 O2 Mn1 O1 163(2) . . . 3_556 ?
C1 O2 Mn1 O1 98.89(14) . . . 6_657 ?
C1 O2 Mn1 O2 -82.11(15) . . . 8_565 ?
C1 O2 Mn1 O3 -171.50(14) . . . . ?
C1 O2 Mn1 O3 13.24(15) . . . 6_557 ?
N1 O3 Mn1 O1 -133.56(3) . . . 3_556 ?
Mn1 O3 Mn1 O1 46.44(3) 6_657 . . 3_556 ?
N1 O3 Mn1 O1 133.56(3) . . . 6_657 ?
Mn1 O3 Mn1 O1 -46.44(3) 6_657 . . 6_657 ?
N1 O3 Mn1 O2 -46.90(3) . . . 8_565 ?
Mn1 O3 Mn1 O2 133.10(3) 6_657 . . 8_565 ?
N1 O3 Mn1 O2 46.90(3) . . . . ?
Mn1 O3 Mn1 O2 -133.10(3) 6_657 . . . ?
N1 O3 Mn1 O3 179.999(2) . . . 6_557 ?
Mn1 O3 Mn1 O3 -0.001(1) 6_657 . . 6_557 ?
